data_7103271
loop_
_publ_author_name
'Gadzikwa, Tendai'
'Zeng, Bi-Shun'
'Hupp, Joseph T'
'Nguyen, Sonbinh T'

_publ_section_title
;
 Ligand-elaboration as a strategy for engendering structural diversity
 in porous metal-organic framework compounds.
;
_journal_issue 31
_journal_name_full 'Chemical communications (Cambridge, England)'
_journal_page_first 3672
_journal_page_last 3674
_journal_paper_doi 10.1039/b714160b
_journal_year 2008
_chemical_formula_sum 'C32 H30 N4 O6 Zn'
_chemical_formula_weight 631.97
_chemical_name_common CompoundA
_chemical_name_systematic
;
?
;
_space_group_IT_number 15
_symmetry_cell_setting monoclinic
_symmetry_space_group_name_Hall '-C 2yc'
_symmetry_space_group_name_H-M 'C 1 2/c 1'
_atom_sites_solution_hydrogens geom
_atom_sites_solution_primary direct
_atom_sites_solution_secondary difmap
_audit_creation_method SHELXL-97
_cell_angle_alpha 90.00
_cell_angle_beta 98.838(4)
_cell_angle_gamma 90.00
_cell_formula_units_Z 4
_cell_length_a 28.848(7)
_cell_length_b 6.1751(15)
_cell_length_c 17.144(4)
_cell_measurement_reflns_used 5121
_cell_measurement_temperature 153(2)
_cell_measurement_theta_max 28.26
_cell_measurement_theta_min 2.40
_cell_volume 3017.8(13)
_computing_cell_refinement 'Bruker SMART'
_computing_data_collection 'Bruker SMART'
_computing_data_reduction 'Bruker SAINT'
_computing_molecular_graphics 'Bruker SHELXTL'
_computing_publication_material 'Bruker SHELXTL'
_computing_structure_refinement 'SHELXL-97 (Sheldrick, 1997)'
_computing_structure_solution 'SHELXS-97 (Sheldrick, 1990)'
_diffrn_ambient_temperature 153(2)
_diffrn_measured_fraction_theta_full 0.921
_diffrn_measured_fraction_theta_max 0.921
_diffrn_measurement_device_type 'CCD area detector'
_diffrn_measurement_method 'phi and omega scans'
_diffrn_radiation_monochromator graphite
_diffrn_radiation_source 'fine-focus sealed tube'
_diffrn_radiation_type MoK\a
_diffrn_radiation_wavelength 0.71073
_diffrn_reflns_av_R_equivalents 0.1040
_diffrn_reflns_av_sigmaI/netI 0.0758
_diffrn_reflns_limit_h_max 38
_diffrn_reflns_limit_h_min -38
_diffrn_reflns_limit_k_max 8
_diffrn_reflns_limit_k_min -8
_diffrn_reflns_limit_l_max 22
_diffrn_reflns_limit_l_min -22
_diffrn_reflns_number 13047
_diffrn_reflns_theta_full 28.79
_diffrn_reflns_theta_max 28.79
_diffrn_reflns_theta_min 1.43
_exptl_absorpt_coefficient_mu 0.864
_exptl_absorpt_correction_T_max 0.9652
_exptl_absorpt_correction_T_min 0.7706
_exptl_absorpt_correction_type integration
_exptl_absorpt_process_details 'XPREP in SHELXTL (Sheldrick, 2000)'
_exptl_crystal_colour colorless
_exptl_crystal_density_diffrn 1.391
_exptl_crystal_density_meas ?
_exptl_crystal_density_method .
_exptl_crystal_description plate/needle
_exptl_crystal_F_000 1312
_exptl_crystal_size_max 0.1400
_exptl_crystal_size_mid 0.0470
_exptl_crystal_size_min 0.0105
_refine_diff_density_max 1.209
_refine_diff_density_min -0.513
_refine_diff_density_rms 0.115
_refine_ls_extinction_method none
_refine_ls_goodness_of_fit_ref 1.111
_refine_ls_hydrogen_treatment constr
_refine_ls_matrix_type full
_refine_ls_number_parameters 197
_refine_ls_number_reflns 3627
_refine_ls_number_restraints 0
_refine_ls_restrained_S_all 1.111
_refine_ls_R_factor_all 0.0967
_refine_ls_R_factor_gt 0.0718
_refine_ls_shift/su_max 0.000
_refine_ls_shift/su_mean 0.000
_refine_ls_structure_factor_coef Fsqd
_refine_ls_weighting_details 'calc w=1/[\s^2^(Fo^2^)+(0.0874P)^2^+9.4797P] where P=(Fo^2^+2Fc^2^)/3'
_refine_ls_weighting_scheme calc
_refine_ls_wR_factor_gt 0.1839
_refine_ls_wR_factor_ref 0.1954
_reflns_number_gt 2702
_reflns_number_total 3627
_reflns_threshold_expression >2sigma(I)
_cod_data_source_file b714160b.txt
_cod_data_source_block CompoundA
_cod_depositor_comments
;
The following automatic conversions were performed:
'_symmetry_cell_setting' value 'Monoclinic' changed to 'monoclinic'
according to '/home/saulius/struct/CIF-dictionaries/cif_core.dic'
dictionary named 'cif_core.dic' version 2.4.1 from 2010-06-29.

Automatic conversion script
Id: cif_fix_enum 1527 2010-12-29 10:47:43Z saulius 
;
_cod_original_sg_symbol_H-M C2/c
_cod_database_code 7103271

loop_
_symmetry_equiv_pos_as_xyz
'x, y, z'
'-x, y, -z+1/2'
'x+1/2, y+1/2, z'
'-x+1/2, y+1/2, -z+1/2'
'-x, -y, -z'
'x, -y, z-1/2'
'-x+1/2, -y+1/2, -z'
'x+1/2, -y+1/2, z-1/2'

loop_
_atom_site_label
_atom_site_type_symbol
_atom_site_fract_x
_atom_site_fract_y
_atom_site_fract_z
_atom_site_U_iso_or_equiv
_atom_site_adp_type
_atom_site_occupancy
_atom_site_symmetry_multiplicity
_atom_site_calc_flag
_atom_site_refinement_flags
_atom_site_disorder_assembly
_atom_site_disorder_group
Zn1 Zn 0.0000 0.58053(11) 0.2500 0.0263(2) Uani 1 2 d S . .
O1 O 0.05052(9) 0.7815(5) 0.28562(17) 0.0347(7) Uani 1 1 d . . .
O2 O 0.09814(10) 0.4992(6) 0.28341(19) 0.0394(7) Uani 1 1 d . . .
N1 N 0.00242(11) 0.3769(6) 0.1567(2) 0.0300(8) Uani 1 1 d . . .
C1 C 0.09076(13) 0.6879(7) 0.3001(2) 0.0287(9) Uani 1 1 d . . .
C2 C 0.12947(13) 0.8256(7) 0.3446(2) 0.0290(9) Uani 1 1 d . . .
C3 C 0.17461(14) 0.7380(8) 0.3648(3) 0.0348(10) Uani 1 1 d . . .
H3 H 0.1812 0.5956 0.3486 0.042 Uiso 1 1 calc R . .
C4 C 0.12019(14) 1.0322(8) 0.3682(2) 0.0336(10) Uani 1 1 d . . .
H4 H 0.0897 1.0913 0.3538 0.040 Uiso 1 1 calc R . .
C5 C 0.15499(15) 1.1555(8) 0.4129(3) 0.0367(10) Uani 1 1 d . . .
H5 H 0.1480 1.2971 0.4294 0.044 Uiso 1 1 calc R . .
C6 C 0.20925(14) 0.8610(8) 0.4084(3) 0.0392(11) Uani 1 1 d . . .
H6 H 0.2399 0.8027 0.4218 0.047 Uiso 1 1 calc R . .
C7 C 0.19981(14) 1.0714(8) 0.4333(3) 0.0379(10) Uani 1 1 d . . .
C8 C 0.23547(15) 1.1960(9) 0.4803(3) 0.0420(11) Uani 1 1 d . . .
C13 C 0.03001(16) 0.1996(8) 0.1635(2) 0.0397(11) Uani 1 1 d . . .
H13 H 0.0507 0.1778 0.2115 0.048 Uiso 1 1 calc R . .
C12 C -0.02629(13) 0.4042(7) 0.0883(2) 0.0309(9) Uani 1 1 d . . .
H12 H -0.0461 0.5279 0.0823 0.037 Uiso 1 1 calc R . .
C11 C -0.02842(14) 0.2614(7) 0.0264(2) 0.0306(9) Uani 1 1 d . . .
H11 H -0.0495 0.2876 -0.0209 0.037 Uiso 1 1 calc R . .
C10 C 0.02970(16) 0.0508(8) 0.1053(3) 0.0406(11) Uani 1 1 d . . .
H10 H 0.0495 -0.0725 0.1134 0.049 Uiso 1 1 calc R . .
C9 C 0.00009(13) 0.0788(7) 0.0329(2) 0.0279(8) Uani 1 1 d . . .
O5 O 0.1206(2) 0.4702(12) 0.0431(4) 0.117(2) Uani 1 1 d . . .
N3 N 0.1616(2) 0.2336(15) 0.1249(4) 0.097(2) Uani 1 1 d . . .
C14 C 0.1338(2) 0.2828(13) 0.0605(4) 0.0673(17) Uani 1 1 d . . .
H14 H 0.1229 0.1695 0.0248 0.081 Uiso 1 1 calc R . .
C16 C 0.1805(4) 0.348(3) 0.1842(7) 0.190(8) Uani 1 1 d . . .
H16A H 0.1746 0.5019 0.1728 0.285 Uiso 1 1 calc R . .
H16B H 0.2144 0.3220 0.1939 0.285 Uiso 1 1 calc R . .
H16C H 0.1670 0.3073 0.2312 0.285 Uiso 1 1 calc R . .
C15 C 0.1702(4) -0.011(2) 0.1391(6) 0.145(5) Uani 1 1 d . . .
H15A H 0.1992 -0.0535 0.1198 0.217 Uiso 1 1 calc R . .
H15B H 0.1438 -0.0930 0.1108 0.217 Uiso 1 1 calc R . .
H15C H 0.1732 -0.0416 0.1957 0.217 Uiso 1 1 calc R . .

loop_
_atom_site_aniso_label
_atom_site_aniso_U_11
_atom_site_aniso_U_22
_atom_site_aniso_U_33
_atom_site_aniso_U_23
_atom_site_aniso_U_13
_atom_site_aniso_U_12
Zn1 0.0186(3) 0.0324(4) 0.0246(3) 0.000 -0.0067(2) 0.000
O1 0.0202(13) 0.0410(18) 0.0376(16) -0.0012(13) -0.0127(11) -0.0001(12)
O2 0.0282(15) 0.0427(18) 0.0433(18) -0.0103(15) -0.0072(13) -0.0031(13)
N1 0.0240(16) 0.037(2) 0.0271(17) -0.0014(14) -0.0037(13) -0.0015(13)
C1 0.0244(19) 0.034(2) 0.0251(19) 0.0001(17) -0.0029(15) -0.0042(16)
C2 0.0218(18) 0.037(2) 0.0261(19) 0.0003(17) -0.0037(15) -0.0034(16)
C3 0.0241(19) 0.044(3) 0.035(2) -0.0080(19) -0.0005(16) 0.0002(17)
C4 0.0245(19) 0.041(3) 0.031(2) -0.0037(18) -0.0076(16) -0.0017(17)
C5 0.032(2) 0.034(2) 0.039(2) -0.0064(19) -0.0100(18) -0.0051(18)
C6 0.0198(19) 0.052(3) 0.043(2) -0.005(2) -0.0032(17) 0.0003(18)
C7 0.0266(19) 0.048(3) 0.036(2) -0.010(2) -0.0050(16) -0.012(2)
C8 0.028(2) 0.055(3) 0.040(2) -0.008(2) -0.0050(18) -0.007(2)
C13 0.043(2) 0.048(3) 0.022(2) -0.0023(19) -0.0139(17) 0.011(2)
C12 0.0261(18) 0.036(2) 0.029(2) 0.0014(18) 0.0007(15) 0.0027(17)
C11 0.0266(19) 0.044(3) 0.0183(18) 0.0023(17) -0.0049(14) 0.0036(17)
C10 0.043(2) 0.044(3) 0.030(2) -0.004(2) -0.0124(18) 0.013(2)
C9 0.0259(18) 0.035(2) 0.0218(18) 0.0014(17) -0.0009(14) -0.0020(17)
O5 0.089(4) 0.138(6) 0.128(5) 0.075(5) 0.028(3) 0.045(4)
N3 0.068(4) 0.169(8) 0.058(3) 0.029(4) 0.016(3) 0.032(4)
C14 0.061(4) 0.084(5) 0.058(4) 0.008(3) 0.009(3) 0.007(3)
C16 0.093(7) 0.37(2) 0.114(8) -0.131(12) 0.040(6) -0.047(10)
C15 0.162(10) 0.172(10) 0.112(8) 0.086(8) 0.061(7) 0.088(9)

loop_
_atom_type_symbol
_atom_type_description
_atom_type_scat_dispersion_real
_atom_type_scat_dispersion_imag
_atom_type_scat_source
C C 0.0033 0.0016 'International Tables Vol C Tables 4.2.6.8 and 6.1.1.4'
H H 0.0000 0.0000 'International Tables Vol C Tables 4.2.6.8 and 6.1.1.4'
N N 0.0061 0.0033 'International Tables Vol C Tables 4.2.6.8 and 6.1.1.4'
O O 0.0106 0.0060 'International Tables Vol C Tables 4.2.6.8 and 6.1.1.4'
Zn Zn 0.2839 1.4301 'International Tables Vol C Tables 4.2.6.8 and 6.1.1.4'

loop_
_geom_angle_atom_site_label_1
_geom_angle_atom_site_label_2
_geom_angle_atom_site_label_3
_geom_angle
_geom_angle_site_symmetry_1
_geom_angle_site_symmetry_3
_geom_angle_publ_flag
O1 Zn1 O1 100.47(18) . 2 ?
O1 Zn1 N1 121.70(13) . . ?
O1 Zn1 N1 105.15(13) 2 . ?
O1 Zn1 N1 105.15(13) . 2 ?
O1 Zn1 N1 121.69(13) 2 2 ?
N1 Zn1 N1 104.1(2) . 2 ?
C1 O1 Zn1 112.7(3) . . ?
C12 N1 C13 117.1(4) . . ?
C12 N1 Zn1 121.2(3) . . ?
C13 N1 Zn1 121.5(3) . . ?
O2 C1 O1 124.5(4) . . ?
O2 C1 C2 120.7(4) . . ?
O1 C1 C2 114.8(4) . . ?
C4 C2 C3 120.0(4) . . ?
C4 C2 C1 120.5(4) . . ?
C3 C2 C1 119.5(4) . . ?
C6 C3 C2 119.3(4) . . ?
C6 C3 H3 120.4 . . ?
C2 C3 H3 120.4 . . ?
C2 C4 C5 120.8(4) . . ?
C2 C4 H4 119.6 . . ?
C5 C4 H4 119.6 . . ?
C7 C5 C4 119.9(4) . . ?
C7 C5 H5 120.0 . . ?
C4 C5 H5 120.0 . . ?
C3 C6 C7 121.0(4) . . ?
C3 C6 H6 119.5 . . ?
C7 C6 H6 119.5 . . ?
C5 C7 C6 119.0(4) . . ?
C5 C7 C8 120.1(4) . . ?
C6 C7 C8 120.8(4) . . ?
C8 C8 C7 178.5(7) 7_576 . ?
N1 C13 C10 123.4(4) . . ?
N1 C13 H13 118.3 . . ?
C10 C13 H13 118.3 . . ?
N1 C12 C11 123.0(4) . . ?
N1 C12 H12 118.5 . . ?
C11 C12 H12 118.5 . . ?
C12 C11 C9 120.2(3) . . ?
C12 C11 H11 119.9 . . ?
C9 C11 H11 119.9 . . ?
C13 C10 C9 120.1(4) . . ?
C13 C10 H10 120.0 . . ?
C9 C10 H10 120.0 . . ?
C11 C9 C10 116.2(4) . . ?
C11 C9 C9 122.4(4) . 5 ?
C10 C9 C9 121.3(5) . 5 ?
C16 N3 C14 132.4(11) . . ?
C16 N3 C15 111.9(11) . . ?
C14 N3 C15 115.3(9) . . ?
O5 C14 N3 123.3(8) . . ?
O5 C14 H14 118.3 . . ?
N3 C14 H14 118.3 . . ?
N3 C16 H16A 109.5 . . ?
N3 C16 H16B 109.5 . . ?
H16A C16 H16B 109.5 . . ?
N3 C16 H16C 109.5 . . ?
H16A C16 H16C 109.5 . . ?
H16B C16 H16C 109.5 . . ?
N3 C15 H15A 109.5 . . ?
N3 C15 H15B 109.5 . . ?
H15A C15 H15B 109.5 . . ?
N3 C15 H15C 109.5 . . ?
H15A C15 H15C 109.5 . . ?
H15B C15 H15C 109.5 . . ?

loop_
_geom_bond_atom_site_label_1
_geom_bond_atom_site_label_2
_geom_bond_distance
_geom_bond_site_symmetry_2
_geom_bond_publ_flag
Zn1 O1 1.940(3) . ?
Zn1 O1 1.940(3) 2 ?
Zn1 N1 2.044(4) . ?
Zn1 N1 2.044(4) 2 ?
O1 C1 1.286(5) . ?
O2 C1 1.226(5) . ?
N1 C12 1.338(5) . ?
N1 C13 1.348(6) . ?
C1 C2 1.513(5) . ?
C2 C4 1.377(6) . ?
C2 C3 1.403(6) . ?
C3 C6 1.380(6) . ?
C3 H3 0.9500 . ?
C4 C5 1.392(6) . ?
C4 H4 0.9500 . ?
C5 C7 1.388(6) . ?
C5 H5 0.9500 . ?
C6 C7 1.407(7) . ?
C6 H6 0.9500 . ?
C7 C8 1.430(6) . ?
C8 C8 1.195(9) 7_576 ?
C13 C10 1.355(6) . ?
C13 H13 0.9500 . ?
C12 C11 1.374(6) . ?
C12 H12 0.9500 . ?
C11 C9 1.390(6) . ?
C11 H11 0.9500 . ?
C10 C9 1.405(5) . ?
C10 H10 0.9500 . ?
C9 C9 1.489(8) 5 ?
O5 C14 1.240(9) . ?
N3 C16 1.289(12) . ?
N3 C14 1.298(8) . ?
N3 C15 1.544(14) . ?
C14 H14 0.9500 . ?
C16 H16A 0.9800 . ?
C16 H16B 0.9800 . ?
C16 H16C 0.9800 . ?
C15 H15A 0.9800 . ?
C15 H15B 0.9800 . ?
C15 H15C 0.9800 . ?
